data_2220902
loop_
_publ_author_name
'Lv, Shi-Ming'
'Zheng, Lei'
'Zhao, Hui'
'Li, Ying'
'Yin, Shu-Fan'

_publ_section_title
;
 <i>N</i>-[4-(\b-<small>D</small>-Allopyranosyloxy)benzylidene]methylamine
;
_journal_coeditor_code RZ2284
_journal_issue 2
_journal_name_full 'Acta Crystallographica Section E'
_journal_page_first o290
_journal_paper_doi 10.1107/S1600536809000944
_journal_volume 65
_journal_year 2009
_chemical_formula_iupac 'C14 H19 N O6'
_chemical_formula_moiety 'C14 H19 N O6'
_chemical_formula_sum 'C14 H19 N O6'
_chemical_formula_weight 297.30
_chemical_name_systematic
;
N-[4-(\b-D-Allopyranosyloxy)benzylidene]methylamine
;
_space_group_IT_number 4
_symmetry_cell_setting monoclinic
_symmetry_space_group_name_Hall 'P 2yb'
_symmetry_space_group_name_H-M 'P 1 21 1'
_atom_sites_solution_hydrogens geom
_atom_sites_solution_primary direct
_atom_sites_solution_secondary difmap
_cell_angle_alpha 90.00
_cell_angle_beta 91.46(3)
_cell_angle_gamma 90.00
_cell_formula_units_Z 2
_cell_length_a 6.721(4)
_cell_length_b 7.751(3)
_cell_length_c 14.119(4)
_cell_measurement_reflns_used 25
_cell_measurement_temperature 292(2)
_cell_measurement_theta_max 7.52
_cell_measurement_theta_min 4.24
_cell_volume 735.3(6)
_computing_cell_refinement 'DIFRAC (Gabe <i>et al.</i>, 1993)'
_computing_data_collection 'DIFRAC (Gabe <i>et al.</i>, 1993)'
_computing_data_reduction 'NRCVAX (Gabe <i>et al.</i>,  1989)'
_computing_molecular_graphics 'ORTEP-3 for Windows (Farrugia, 1997)'
_computing_publication_material 'SHELXL97 (Sheldrick, 2008)'
_computing_structure_refinement 'SHELXL97 (Sheldrick, 2008)'
_computing_structure_solution 'SHELXS97 (Sheldrick, 2008)'
_diffrn_ambient_temperature 292(2)
_diffrn_measured_fraction_theta_full 0.995
_diffrn_measured_fraction_theta_max 0.995
_diffrn_measurement_device_type 'Enraf--Nonius CAD-4'
_diffrn_measurement_method \w/2\q
_diffrn_radiation_monochromator graphite
_diffrn_radiation_source 'fine-focus sealed tube'
_diffrn_radiation_type MoK\a
_diffrn_radiation_wavelength 0.71073
_diffrn_reflns_av_R_equivalents 0.0042
_diffrn_reflns_av_sigmaI/netI 0.0163
_diffrn_reflns_limit_h_max 8
_diffrn_reflns_limit_h_min -8
_diffrn_reflns_limit_k_max 9
_diffrn_reflns_limit_k_min 0
_diffrn_reflns_limit_l_max 17
_diffrn_reflns_limit_l_min -5
_diffrn_reflns_number 1479
_diffrn_reflns_theta_full 25.46
_diffrn_reflns_theta_max 25.46
_diffrn_reflns_theta_min 1.44
_diffrn_standards_decay_% 0.752
_diffrn_standards_interval_count 120
_diffrn_standards_number 3
_exptl_absorpt_coefficient_mu 0.105
_exptl_absorpt_correction_type none
_exptl_crystal_colour colourless
_exptl_crystal_density_diffrn 1.343
_exptl_crystal_density_method 'not measured'
_exptl_crystal_description block
_exptl_crystal_F_000 316
_exptl_crystal_size_max 0.48
_exptl_crystal_size_mid 0.46
_exptl_crystal_size_min 0.44
_refine_diff_density_max 0.156
_refine_diff_density_min -0.245
_refine_ls_extinction_method none
_refine_ls_goodness_of_fit_ref 1.093
_refine_ls_hydrogen_treatment constr
_refine_ls_matrix_type full
_refine_ls_number_parameters 195
_refine_ls_number_reflns 1469
_refine_ls_number_restraints 1
_refine_ls_restrained_S_all 1.093
_refine_ls_R_factor_all 0.0403
_refine_ls_R_factor_gt 0.0344
_refine_ls_shift/su_max 0.000
_refine_ls_shift/su_mean 0.000
_refine_ls_structure_factor_coef Fsqd
_refine_ls_weighting_details 'calc w=1/[\s^2^(Fo^2^)+(0.0607P)^2^+0.0722P] where P=(Fo^2^+2Fc^2^)/3'
_refine_ls_weighting_scheme calc
_refine_ls_wR_factor_gt 0.0897
_refine_ls_wR_factor_ref 0.0930
_reflns_number_gt 1325
_reflns_number_total 1469
_reflns_threshold_expression I>2\s(I)
_cod_data_source_file rz2284.cif
_cod_data_source_block I
_cod_depositor_comments
;
The following automatic conversions were performed:
'_symmetry_cell_setting' value 'Monoclinic' changed to 'monoclinic'
according to '/home/saulius/struct/CIF-dictionaries/cif_core.dic'
dictionary named 'cif_core.dic' version 2.4.1 from 2010-06-29.

Automatic conversion script
Id: cif_fix_enum 1527 2010-12-29 10:47:43Z saulius 

The following automatic conversions were performed:

'_symmetry_cell_setting' value 'Monoclinic' changed to 'monoclinic'
according to /home/saulius/struct/CIF-dictionaries/cif_core.dic
dictionary named 'cif_core.dic' version 2.4.1 from 2010-06-29.

Automatic conversion script
Id: cif_fix_values 1715 2011-07-08 13:25:40Z adriana 
;
_cod_original_sg_symbol_H-M 'P 21'
_cod_database_code 2220902
_cod_database_fobs_code 2220902

loop_
_symmetry_equiv_pos_as_xyz
'x, y, z'
'-x, y+1/2, -z'

loop_
_atom_site_type_symbol
_atom_site_label
_atom_site_fract_x
_atom_site_fract_y
_atom_site_fract_z
_atom_site_U_iso_or_equiv
_atom_site_adp_type
_atom_site_calc_flag
_atom_site_refinement_flags
_atom_site_occupancy
_atom_site_disorder_assembly
_atom_site_disorder_group
O O1 0.3071(3) -0.0753(2) 0.21216(11) 0.0379(4) Uani d . 1 . .
O O2 0.4392(3) -0.3849(2) 0.12078(13) 0.0451(5) Uani d . 1 . .
H H2O 0.4074 -0.4260 0.1717 0.068 Uiso calc R 1 . .
O O3 0.1787(3) 0.0239(3) -0.03679(11) 0.0441(4) Uani d . 1 . .
H H3O 0.2854 0.0646 -0.0527 0.066 Uiso calc R 1 . .
O O4 0.3774(3) 0.2704(2) 0.06228(14) 0.0465(5) Uani d . 1 . .
H H4O 0.3892 0.3747 0.0704 0.070 Uiso calc R 1 . .
O O5 0.2525(3) 0.3895(2) 0.23888(12) 0.0403(4) Uani d . 1 . .
H H5O 0.1701 0.4234 0.2764 0.060 Uiso calc R 1 . .
O O6 0.3519(2) 0.0903(3) 0.34359(10) 0.0394(4) Uani d . 1 . .
N N1 1.0551(3) -0.0235(3) 0.64875(15) 0.0434(5) Uani d . 1 . .
C C1 0.3201(4) -0.0893(3) 0.11071(17) 0.0331(5) Uani d . 1 . .
H H1 0.4538 -0.0559 0.0915 0.040 Uiso calc R 1 . .
C C2 0.1662(4) 0.0309(3) 0.06374(16) 0.0364(5) Uani d . 1 . .
H H2 0.0333 -0.0081 0.0811 0.044 Uiso calc R 1 . .
C C3 0.1951(4) 0.2142(3) 0.09971(16) 0.0377(5) Uani d . 1 . .
H H3 0.0864 0.2873 0.0754 0.045 Uiso calc R 1 . .
C C4 0.2018(4) 0.2204(3) 0.20805(16) 0.0336(5) Uani d . 1 . .
H H4 0.0711 0.1891 0.2320 0.040 Uiso calc R 1 . .
C C5 0.3562(4) 0.0917(3) 0.24383(15) 0.0336(5) Uani d . 1 . .
H H5 0.4888 0.1242 0.2227 0.040 Uiso calc R 1 . .
C C6 0.2829(4) -0.2759(3) 0.0851(2) 0.0419(6) Uani d . 1 . .
H H6A 0.1575 -0.3126 0.1110 0.050 Uiso calc R 1 . .
H H6B 0.2727 -0.2870 0.0167 0.050 Uiso calc R 1 . .
C C7 0.5264(3) 0.0507(4) 0.39210(15) 0.0346(5) Uani d . 1 . .
C C8 0.5361(4) 0.1100(4) 0.48498(15) 0.0373(6) Uani d . 1 . .
H H8 0.4298 0.1704 0.5098 0.045 Uiso calc R 1 . .
C C9 0.7042(4) 0.0788(4) 0.54001(15) 0.0380(6) Uani d . 1 . .
H H9 0.7102 0.1165 0.6026 0.046 Uiso calc R 1 . .
C C10 0.8654(4) -0.0086(3) 0.50277(16) 0.0372(6) Uani d . 1 . .
C C11 0.8541(4) -0.0656(4) 0.40913(17) 0.0414(6) Uani d . 1 . .
H H11 0.9618 -0.1226 0.3834 0.050 Uiso calc R 1 . .
C C12 0.6830(4) -0.0379(4) 0.35401(16) 0.0408(6) Uani d . 1 . .
H H12 0.6742 -0.0788 0.2921 0.049 Uiso calc R 1 . .
C C13 1.0481(4) -0.0398(4) 0.55985(18) 0.0415(6) Uani d . 1 . .
H H13 1.1629 -0.0727 0.5292 0.050 Uiso calc R 1 . .
C C14 1.2474(4) -0.0454(5) 0.6982(2) 0.0536(7) Uani d . 1 . .
H H14A 1.3461 -0.0776 0.6535 0.080 Uiso calc R 1 . .
H H14B 1.2368 -0.1341 0.7453 0.080 Uiso calc R 1 . .
H H14C 1.2855 0.0611 0.7282 0.080 Uiso calc R 1 . .

loop_
_atom_site_aniso_label
_atom_site_aniso_U_11
_atom_site_aniso_U_22
_atom_site_aniso_U_33
_atom_site_aniso_U_12
_atom_site_aniso_U_13
_atom_site_aniso_U_23
O1 0.0468(9) 0.0314(9) 0.0350(9) -0.0009(8) -0.0059(7) 0.0028(8)
O2 0.0549(11) 0.0277(9) 0.0526(10) 0.0046(8) 0.0014(8) 0.0060(8)
O3 0.0518(11) 0.0434(11) 0.0366(8) 0.0007(9) -0.0127(7) -0.0042(8)
O4 0.0700(13) 0.0285(9) 0.0416(9) -0.0075(9) 0.0098(8) -0.0041(8)
O5 0.0488(11) 0.0329(9) 0.0394(9) -0.0012(8) 0.0074(8) -0.0061(8)
O6 0.0371(9) 0.0501(11) 0.0307(8) 0.0036(8) -0.0039(7) 0.0020(8)
N1 0.0370(11) 0.0493(14) 0.0435(11) -0.0017(10) -0.0059(9) 0.0079(10)
C1 0.0350(12) 0.0281(12) 0.0359(11) -0.0010(10) -0.0048(9) -0.0006(10)
C2 0.0373(13) 0.0342(13) 0.0373(12) 0.0019(11) -0.0098(10) -0.0010(11)
C3 0.0453(13) 0.0328(12) 0.0347(12) 0.0072(12) -0.0069(10) 0.0012(11)
C4 0.0365(12) 0.0307(12) 0.0335(11) 0.0018(11) -0.0007(9) -0.0006(10)
C5 0.0348(12) 0.0368(13) 0.0292(11) -0.0011(11) -0.0017(9) 0.0012(10)
C6 0.0464(14) 0.0284(13) 0.0504(14) -0.0019(12) -0.0091(11) -0.0016(11)
C7 0.0364(12) 0.0338(12) 0.0334(11) -0.0003(11) -0.0033(9) 0.0054(10)
C8 0.0374(13) 0.0401(14) 0.0345(12) 0.0043(11) 0.0015(10) 0.0000(11)
C9 0.0410(13) 0.0430(14) 0.0297(11) 0.0006(11) -0.0009(9) 0.0004(11)
C10 0.0381(13) 0.0366(13) 0.0368(12) -0.0006(10) -0.0021(10) 0.0052(10)
C11 0.0420(14) 0.0412(14) 0.0412(13) 0.0085(12) 0.0036(10) 0.0018(12)
C12 0.0491(14) 0.0418(14) 0.0315(11) 0.0059(13) -0.0031(10) -0.0031(11)
C13 0.0359(13) 0.0411(15) 0.0475(14) 0.0003(11) -0.0003(11) 0.0064(12)
C14 0.0420(15) 0.0617(19) 0.0564(16) -0.0042(15) -0.0165(12) 0.0100(15)

loop_
_atom_type_symbol
_atom_type_description
_atom_type_scat_dispersion_real
_atom_type_scat_dispersion_imag
_atom_type_scat_source
C C 0.0033 0.0016 'International Tables Vol C Tables 4.2.6.8 and 6.1.1.4'
H H 0.0000 0.0000 'International Tables Vol C Tables 4.2.6.8 and 6.1.1.4'
O O 0.0106 0.0060 'International Tables Vol C Tables 4.2.6.8 and 6.1.1.4'
N N 0.0061 0.0033 'International Tables Vol C Tables 4.2.6.8 and 6.1.1.4'

loop_
_geom_angle_atom_site_label_1
_geom_angle_atom_site_label_2
_geom_angle_atom_site_label_3
_geom_angle_site_symmetry_1
_geom_angle_site_symmetry_3
_geom_angle
_geom_angle_publ_flag
C5 O1 C1 . . 111.46(17) ?
C6 O2 H2O . . 109.5 ?
C2 O3 H3O . . 109.5 ?
C3 O4 H4O . . 109.5 ?
C4 O5 H5O . . 109.5 ?
C7 O6 C5 . . 117.35(18) ?
C13 N1 C14 . . 118.3(2) ?
O1 C1 C6 . . 107.3(2) ?
O1 C1 C2 . . 109.09(19) ?
C6 C1 C2 . . 111.9(2) ?
O1 C1 H1 . . 109.5 ?
C6 C1 H1 . . 109.5 ?
C2 C1 H1 . . 109.5 ?
O3 C2 C3 . . 111.0(2) ?
O3 C2 C1 . . 110.6(2) ?
C3 C2 C1 . . 110.17(18) ?
O3 C2 H2 . . 108.3 ?
C3 C2 H2 . . 108.3 ?
C1 C2 H2 . . 108.3 ?
O4 C3 C2 . . 105.5(2) ?
O4 C3 C4 . . 111.1(2) ?
C2 C3 C4 . . 111.3(2) ?
O4 C3 H3 . . 109.6 ?
C2 C3 H3 . . 109.6 ?
C4 C3 H3 . . 109.6 ?
O5 C4 C5 . . 110.4(2) ?
O5 C4 C3 . . 109.7(2) ?
C5 C4 C3 . . 108.34(19) ?
O5 C4 H4 . . 109.5 ?
C5 C4 H4 . . 109.5 ?
C3 C4 H4 . . 109.5 ?
O1 C5 O6 . . 107.48(19) ?
O1 C5 C4 . . 110.26(19) ?
O6 C5 C4 . . 107.84(19) ?
O1 C5 H5 . . 110.4 ?
O6 C5 H5 . . 110.4 ?
C4 C5 H5 . . 110.4 ?
O2 C6 C1 . . 111.5(2) ?
O2 C6 H6A . . 109.3 ?
C1 C6 H6A . . 109.3 ?
O2 C6 H6B . . 109.3 ?
C1 C6 H6B . . 109.3 ?
H6A C6 H6B . . 108.0 ?
C12 C7 O6 . . 124.5(2) ?
C12 C7 C8 . . 121.0(2) ?
O6 C7 C8 . . 114.5(2) ?
C9 C8 C7 . . 119.5(2) ?
C9 C8 H8 . . 120.2 ?
C7 C8 H8 . . 120.2 ?
C8 C9 C10 . . 120.5(2) ?
C8 C9 H9 . . 119.7 ?
C10 C9 H9 . . 119.7 ?
C9 C10 C11 . . 119.2(2) ?
C9 C10 C13 . . 121.3(2) ?
C11 C10 C13 . . 119.5(2) ?
C12 C11 C10 . . 120.5(2) ?
C12 C11 H11 . . 119.8 ?
C10 C11 H11 . . 119.8 ?
C7 C12 C11 . . 119.2(2) ?
C7 C12 H12 . . 120.4 ?
C11 C12 H12 . . 120.4 ?
N1 C13 C10 . . 122.6(2) ?
N1 C13 H13 . . 118.7 ?
C10 C13 H13 . . 118.7 ?
N1 C14 H14A . . 109.5 ?
N1 C14 H14B . . 109.5 ?
H14A C14 H14B . . 109.5 ?
N1 C14 H14C . . 109.5 ?
H14A C14 H14C . . 109.5 ?
H14B C14 H14C . . 109.5 ?

loop_
_geom_bond_atom_site_label_1
_geom_bond_atom_site_label_2
_geom_bond_site_symmetry_2
_geom_bond_distance
_geom_bond_publ_flag
O1 C5 . 1.406(3) ?
O1 C1 . 1.441(3) ?
O2 C6 . 1.430(3) ?
O2 H2O . 0.8200 ?
O3 C2 . 1.425(3) ?
O3 H3O . 0.8200 ?
O4 C3 . 1.415(3) ?
O4 H4O . 0.8200 ?
O5 C4 . 1.420(3) ?
O5 H5O . 0.8200 ?
O6 C7 . 1.378(3) ?
O6 C5 . 1.410(3) ?
N1 C13 . 1.261(3) ?
N1 C14 . 1.463(3) ?
C1 C6 . 1.510(3) ?
C1 C2 . 1.531(3) ?
C1 H1 . 0.9800 ?
C2 C3 . 1.520(4) ?
C2 H2 . 0.9800 ?
C3 C4 . 1.530(3) ?
C3 H3 . 0.9800 ?
C4 C5 . 1.517(3) ?
C4 H4 . 0.9800 ?
C5 H5 . 0.9800 ?
C6 H6A . 0.9700 ?
C6 H6B . 0.9700 ?
C7 C12 . 1.377(4) ?
C7 C8 . 1.390(3) ?
C8 C9 . 1.376(3) ?
C8 H8 . 0.9300 ?
C9 C10 . 1.392(4) ?
C9 H9 . 0.9300 ?
C10 C11 . 1.394(3) ?
C10 C13 . 1.471(4) ?
C11 C12 . 1.389(4) ?
C11 H11 . 0.9300 ?
C12 H12 . 0.9300 ?
C13 H13 . 0.9300 ?
C14 H14A . 0.9600 ?
C14 H14B . 0.9600 ?
C14 H14C . 0.9600 ?

loop_
_geom_hbond_atom_site_label_D
_geom_hbond_atom_site_label_H
_geom_hbond_atom_site_label_A
_geom_hbond_site_symmetry_A
_geom_hbond_distance_DH
_geom_hbond_distance_HA
_geom_hbond_distance_DA
_geom_hbond_angle_DHA
O2 H2O O5 1_545 0.82 2.02 2.742(3) 146.7
O3 H3O O2 2_655 0.82 2.14 2.942(3) 164.7
O4 H4O O2 1_565 0.82 2.02 2.824(3) 166.7
O5 H5O N1 2_656 0.82 1.91 2.723(3) 169.6

loop_
_geom_torsion_atom_site_label_1
_geom_torsion_atom_site_label_2
_geom_torsion_atom_site_label_3
_geom_torsion_atom_site_label_4
_geom_torsion_site_symmetry_1
_geom_torsion_site_symmetry_2
_geom_torsion_site_symmetry_3
_geom_torsion_site_symmetry_4
_geom_torsion
_geom_torsion_publ_flag
C5 O1 C1 C6 . . . . 175.0(2) ?
C5 O1 C1 C2 . . . . -63.6(2) ?
O1 C1 C2 O3 . . . . 178.37(19) ?
C6 C1 C2 O3 . . . . -63.1(3) ?
O1 C1 C2 C3 . . . . 55.3(3) ?
C6 C1 C2 C3 . . . . 173.8(2) ?
O3 C2 C3 O4 . . . . -53.9(2) ?
C1 C2 C3 O4 . . . . 68.9(2) ?
O3 C2 C3 C4 . . . . -174.57(19) ?
C1 C2 C3 C4 . . . . -51.7(3) ?
O4 C3 C4 O5 . . . . 55.8(3) ?
C2 C3 C4 O5 . . . . 173.1(2) ?
O4 C3 C4 C5 . . . . -64.8(3) ?
C2 C3 C4 C5 . . . . 52.6(3) ?
C1 O1 C5 O6 . . . . -176.31(17) ?
C1 O1 C5 C4 . . . . 66.4(2) ?
C7 O6 C5 O1 . . . . 90.4(2) ?
C7 O6 C5 C4 . . . . -150.8(2) ?
O5 C4 C5 O1 . . . . -179.22(19) ?
C3 C4 C5 O1 . . . . -59.1(2) ?
O5 C4 C5 O6 . . . . 63.7(2) ?
C3 C4 C5 O6 . . . . -176.21(19) ?
O1 C1 C6 O2 . . . . -66.7(3) ?
C2 C1 C6 O2 . . . . 173.71(19) ?
C5 O6 C7 C12 . . . . -21.4(4) ?
C5 O6 C7 C8 . . . . 157.8(2) ?
C12 C7 C8 C9 . . . . -0.4(4) ?
O6 C7 C8 C9 . . . . -179.6(2) ?
C7 C8 C9 C10 . . . . 1.2(4) ?
C8 C9 C10 C11 . . . . -0.5(4) ?
C8 C9 C10 C13 . . . . 178.6(2) ?
C9 C10 C11 C12 . . . . -1.0(4) ?
C13 C10 C11 C12 . . . . 179.9(3) ?
O6 C7 C12 C11 . . . . 178.0(3) ?
C8 C7 C12 C11 . . . . -1.1(4) ?
C10 C11 C12 C7 . . . . 1.8(4) ?
C14 N1 C13 C10 . . . . -175.7(3) ?
C9 C10 C13 N1 . . . . 15.4(4) ?
C11 C10 C13 N1 . . . . -165.5(3) ?

loop_
_cod_related_entry_id
_cod_related_entry_database
_cod_related_entry_code
1 ChemSpider 24741557
